data_3000467
loop_
_publ_author_name
'P\'erez-Romero, Antonio'
'Cano-Mu\~noz, Mario'
'L\'opez-Chamorro, Carmen'
'Conejero-Lara, Francisco'
'Palacios, Oscar'
'Dobado, Jos\'e A'
'Galindo, Miguel A'

_publ_section_title
;
 Selective Formation of Pd-DNA Hybrids Using Tailored Palladium-Mediated
 Base Pairs: Towards Heteroleptic Pd-DNA Systems.
;
_journal_issue 11
_journal_name_full 'Angewandte Chemie International Edition'
_journal_page_first e202400261
_journal_paper_doi 10.1002/anie.202400261
_journal_volume 63
_journal_year 2024
_chemical_formula_moiety 'C12 H10 N4 O6 Pd, 3 (H2 O)'
_chemical_formula_sum 'C12 H16 N4 O9 Pd'
_chemical_formula_weight 466.69
_space_group_crystal_system triclinic
_space_group_IT_number 2
_space_group_name_Hall '-P 1'
_space_group_name_H-M_alt 'P -1'
_atom_sites_solution_hydrogens mixed
_atom_sites_solution_primary direct
_atom_sites_solution_secondary difmap
_audit_creation_method SHELXL-2019/3
_cell_angle_alpha 95.501(2)
_cell_angle_beta 93.318(2)
_cell_angle_gamma 107.373(2)
_cell_formula_units_Z 2
_cell_length_a 6.7020(3)
_cell_length_b 9.8320(5)
_cell_length_c 13.1889(7)
_cell_measurement_reflns_used 9989
_cell_measurement_temperature 100(2)
_cell_measurement_theta_max 66.55
_cell_measurement_theta_min 3.38
_cell_volume 822.17(7)
_computing_cell_refinement 'Bruker SAINT'
_computing_data_collection 'Bruker APEX2'
_computing_data_reduction 'Bruker SAINT'
_computing_structure_refinement 'SHELXL-2019/2 (Sheldrick, 2019)'
_computing_structure_solution 'SHELXS-97 (Sheldrick, 2008)'
_diffrn_ambient_temperature 100(2)
_diffrn_measured_fraction_theta_full 0.986
_diffrn_measured_fraction_theta_max 0.986
_diffrn_measurement_device_type 'Bruker D8 Venture'
_diffrn_measurement_method '\f and \w scans'
_diffrn_radiation_monochromator multilayer
_diffrn_radiation_type CuK\a
_diffrn_radiation_wavelength 1.54178
_diffrn_reflns_av_R_equivalents 0.0403
_diffrn_reflns_av_unetI/netI 0.0307
_diffrn_reflns_Laue_measured_fraction_full 0.986
_diffrn_reflns_Laue_measured_fraction_max 0.986
_diffrn_reflns_limit_h_max 7
_diffrn_reflns_limit_h_min -7
_diffrn_reflns_limit_k_max 11
_diffrn_reflns_limit_k_min -11
_diffrn_reflns_limit_l_max 15
_diffrn_reflns_limit_l_min -15
_diffrn_reflns_number 11629
_diffrn_reflns_point_group_measured_fraction_full 0.986
_diffrn_reflns_point_group_measured_fraction_max 0.986
_diffrn_reflns_theta_full 66.557
_diffrn_reflns_theta_max 66.557
_diffrn_reflns_theta_min 3.380
_diffrn_source 'high brilliance microfocus sealed tube'
_exptl_absorpt_coefficient_mu 9.662
_exptl_absorpt_correction_T_max 0.7528
_exptl_absorpt_correction_T_min 0.4324
_exptl_absorpt_correction_type multi-scan
_exptl_absorpt_process_details 'Bruker SADABS-2014/5 (Bruker, 2014)'
_exptl_crystal_colour yellow
_exptl_crystal_density_diffrn 1.885
_exptl_crystal_description plate
_exptl_crystal_F_000 468
_exptl_crystal_size_max 0.120
_exptl_crystal_size_mid 0.120
_exptl_crystal_size_min 0.080
_refine_diff_density_max 0.782
_refine_diff_density_min -1.832
_refine_diff_density_rms 0.100
_refine_ls_extinction_coef .
_refine_ls_extinction_method none
_refine_ls_goodness_of_fit_ref 1.148
_refine_ls_hydrogen_treatment mixed
_refine_ls_matrix_type full
_refine_ls_number_parameters 267
_refine_ls_number_reflns 2848
_refine_ls_number_restraints 4
_refine_ls_restrained_S_all 1.147
_refine_ls_R_factor_all 0.0425
_refine_ls_R_factor_gt 0.0395
_refine_ls_shift/su_max 0.000
_refine_ls_shift/su_mean 0.000
_refine_ls_structure_factor_coef Fsqd
_refine_ls_weighting_details 'w=1/[\s^2^(Fo^2^)+(0.0400P)^2^+2.0000P] where P=(Fo^2^+2Fc^2^)/3'
_refine_ls_weighting_scheme calc
_refine_ls_wR_factor_gt 0.0984
_refine_ls_wR_factor_ref 0.1025
_reflns_Friedel_coverage 0.000
_reflns_Friedel_fraction_full .
_reflns_Friedel_fraction_max .
_reflns_number_gt 2683
_reflns_number_total 2848
_reflns_threshold_expression 'I > 2\s(I)'
_cod_data_source_file mag31_x.cif
_cod_data_source_block mag31
_cod_depositor_comments 'Releasing structure 3000467 into public domain as published material.'
_cod_database_code 3000467
_cod_database_fobs_code 3000467
_shelx_shelxl_version_number 2019/3
_shelx_space_group_comment
;
The symmetry employed for this shelxl refinement is uniquely defined
by the following loop, which should always be used as a source of
symmetry information in preference to the above space-group names.
They are only intended as comments.
;
_shelx_estimated_absorpt_t_min 0.390
_shelx_estimated_absorpt_t_max 0.512

loop_
_space_group_symop_id
_space_group_symop_operation_xyz
1 'x, y, z'
2 '-x, -y, -z'

loop_
_atom_site_label
_atom_site_type_symbol
_atom_site_fract_x
_atom_site_fract_y
_atom_site_fract_z
_atom_site_U_iso_or_equiv
_atom_site_adp_type
_atom_site_occupancy
_atom_site_site_symmetry_order
_atom_site_calc_flag
_atom_site_refinement_flags_posn
_atom_site_refinement_flags_adp
_atom_site_refinement_flags_occupancy
_atom_site_disorder_assembly
_atom_site_disorder_group
Pd1 Pd 0.17024(5) 0.34936(4) 0.23601(2) 0.04892(16) Uani 1 1 d . . . . .
N1 N 0.1723(6) 0.3988(5) 0.5586(3) 0.0513(11) Uani 1 1 d . . . . .
C2 C 0.1445(8) 0.3465(7) 0.4560(4) 0.0559(15) Uani 1 1 d . . . . .
O2 O 0.0525(7) 0.2192(5) 0.4285(3) 0.0706(12) Uani 1 1 d . . . . .
N3 N 0.2183(7) 0.4376(6) 0.3869(3) 0.0564(13) Uani 1 1 d . . . . .
C4 C 0.3166(8) 0.5771(7) 0.4163(4) 0.0547(14) Uani 1 1 d . . . . .
N4 N 0.3908(8) 0.6618(6) 0.3467(4) 0.0663(14) Uani 1 1 d . . . . .
H4A H 0.375623 0.626504 0.281844 0.080 Uiso 1 1 calc R U . . .
H4B H 0.455701 0.753583 0.365102 0.080 Uiso 1 1 calc R U . . .
C5 C 0.3413(8) 0.6321(7) 0.5225(4) 0.0530(13) Uani 1 1 d . . . . .
H5 H 0.407386 0.731146 0.544589 0.064 Uiso 1 1 calc R U . . .
C6 C 0.2687(7) 0.5397(6) 0.5892(4) 0.0497(13) Uani 1 1 d . . . . .
H6 H 0.284985 0.573660 0.659993 0.060 Uiso 1 1 calc R U . . .
C7 C 0.0978(9) 0.2955(7) 0.6349(4) 0.0613(14) Uani 1 1 d . . . . .
H7A H 0.110568 0.348747 0.702943 0.092 Uiso 1 1 calc R U . . .
H7B H 0.183506 0.230376 0.636217 0.092 Uiso 1 1 calc R U . . .
H7C H -0.049450 0.239692 0.615570 0.092 Uiso 1 1 calc R U . . .
N1C N 0.1198(5) 0.2656(4) 0.0963(3) 0.0361(8) Uani 1 1 d . . . . .
C2C C -0.0334(6) 0.2887(4) 0.0375(3) 0.0330(9) Uani 1 1 d . . . . .
C3C C -0.0741(6) 0.2292(4) -0.0625(3) 0.0332(9) Uani 1 1 d . . . . .
H3C H -0.182997 0.244069 -0.105130 0.040 Uiso 1 1 calc R U . . .
C4C C 0.0481(6) 0.1455(4) -0.1008(3) 0.0319(9) Uani 1 1 d . . . . .
O4C O -0.0006(5) 0.0874(4) -0.1973(2) 0.0455(8) Uani 1 1 d . . . . .
H4C H 0.088174 0.046954 -0.214990 0.068 Uiso 1 1 calc R U . . .
C5C C 0.2093(6) 0.1256(4) -0.0372(3) 0.0306(8) Uani 1 1 d . . . . .
H5C H 0.295066 0.071038 -0.062595 0.037 Uiso 1 1 calc R U . . .
C6C C 0.2405(6) 0.1869(4) 0.0628(3) 0.0325(9) Uani 1 1 d . . . . .
C7C C 0.3999(7) 0.1792(5) 0.1463(3) 0.0407(10) Uani 1 1 d . . . . .
O7C O 0.3945(5) 0.2477(4) 0.2352(2) 0.0519(9) Uani 1 1 d . . . . .
O7C' O 0.5209(5) 0.1093(4) 0.1279(2) 0.0462(8) Uani 1 1 d . . . . .
C8C C -0.1378(7) 0.3854(5) 0.0949(3) 0.0389(10) Uani 1 1 d . . . . .
O8C O -0.0686(5) 0.4258(4) 0.1907(2) 0.0475(8) Uani 1 1 d . . . . .
O8C' O -0.2761(5) 0.4231(4) 0.0517(2) 0.0431(7) Uani 1 1 d . . . . .
O1W O 0.4937(5) 0.6003(4) 0.1425(2) 0.0462(8) Uani 1 1 d D . . . .
H1WA H 0.425(8) 0.597(7) 0.087(3) 0.069 Uiso 1 1 d D U . . .
H1WB H 0.574(8) 0.552(6) 0.128(5) 0.069 Uiso 1 1 d D U . . .
O2W O -0.2357(7) 0.0516(6) 0.2745(3) 0.0717(13) Uani 1 1 d D . . . .
H2WA H -0.367(2) 0.034(9) 0.266(7) 0.108 Uiso 1 1 d D U . . .
H2WB H -0.164(11) 0.115(7) 0.321(4) 0.108 Uiso 1 1 d D U . . .
O31W O 0.5442(14) 0.9344(8) 0.4170(6) 0.053(2) Uani 0.43 1 d . . P A -1
O32W O 0.2437(16) 1.0401(11) 0.4866(8) 0.056(3) Uani 0.35 1 d . . P B -1
O33W O 0.676(3) 1.0257(16) 0.6126(13) 0.062(5) Uani 0.22 1 d . . P C -1

loop_
_atom_site_aniso_label
_atom_site_aniso_U_11
_atom_site_aniso_U_22
_atom_site_aniso_U_33
_atom_site_aniso_U_23
_atom_site_aniso_U_13
_atom_site_aniso_U_12
Pd1 0.0445(2) 0.0839(3) 0.0262(2) -0.02445(16) -0.01128(14) 0.04382(19)
N1 0.037(2) 0.086(3) 0.034(2) -0.024(2) -0.0080(16) 0.035(2)
C2 0.048(3) 0.095(4) 0.034(3) -0.024(3) -0.011(2) 0.048(3)
O2 0.073(3) 0.098(3) 0.046(2) -0.035(2) -0.0196(19) 0.053(2)
N3 0.046(2) 0.100(4) 0.034(2) -0.030(2) -0.0149(18) 0.053(2)
C4 0.042(3) 0.101(4) 0.033(3) -0.014(3) -0.002(2) 0.048(3)
N4 0.062(3) 0.104(4) 0.043(3) -0.018(3) 0.000(2) 0.049(3)
C5 0.038(2) 0.083(4) 0.040(3) -0.023(3) -0.006(2) 0.032(2)
C6 0.030(2) 0.088(4) 0.031(2) -0.023(2) -0.0047(19) 0.030(2)
C7 0.053(3) 0.078(4) 0.054(3) -0.007(3) 0.002(3) 0.026(3)
N1C 0.0308(18) 0.054(2) 0.0260(17) -0.0112(15) -0.0037(14) 0.0234(16)
C2C 0.029(2) 0.042(2) 0.028(2) -0.0062(17) -0.0007(16) 0.0147(17)
C3C 0.032(2) 0.041(2) 0.025(2) -0.0022(17) -0.0017(16) 0.0124(17)
C4C 0.033(2) 0.036(2) 0.0228(19) -0.0039(16) 0.0018(16) 0.0078(16)
O4C 0.0531(19) 0.062(2) 0.0246(15) -0.0145(14) -0.0064(13) 0.0306(16)
C5C 0.029(2) 0.034(2) 0.0262(19) -0.0067(16) 0.0044(16) 0.0088(16)
C6C 0.0266(19) 0.041(2) 0.029(2) -0.0074(17) 0.0009(16) 0.0117(17)
C7C 0.035(2) 0.058(3) 0.030(2) -0.0132(19) -0.0046(18) 0.023(2)
O7C 0.0486(19) 0.084(2) 0.0312(16) -0.0257(16) -0.0134(14) 0.0452(18)
O7C' 0.0426(17) 0.068(2) 0.0336(16) -0.0187(14) -0.0067(13) 0.0353(16)
C8C 0.035(2) 0.054(3) 0.030(2) -0.0094(19) -0.0011(18) 0.022(2)
O8C 0.0443(18) 0.077(2) 0.0300(16) -0.0168(15) -0.0059(13) 0.0401(16)
O8C' 0.0426(17) 0.0624(19) 0.0317(16) -0.0063(14) -0.0040(13) 0.0320(15)
O1W 0.0443(19) 0.066(2) 0.0331(17) -0.0049(15) 0.0017(14) 0.0280(16)
O2W 0.074(3) 0.118(4) 0.036(2) -0.028(2) -0.0130(19) 0.064(3)
O31W 0.068(5) 0.042(4) 0.050(5) 0.008(4) 0.022(4) 0.014(4)
O32W 0.054(6) 0.063(6) 0.064(7) 0.031(5) 0.014(5) 0.030(5)
O33W 0.099(14) 0.037(8) 0.046(9) 0.011(7) -0.010(9) 0.015(8)

loop_
_atom_type_symbol
_atom_type_description
_atom_type_scat_dispersion_real
_atom_type_scat_dispersion_imag
_atom_type_scat_source
C C 0.0181 0.0091 'International Tables Vol C Tables 4.2.6.8 and 6.1.1.4'
H H 0.0000 0.0000 'International Tables Vol C Tables 4.2.6.8 and 6.1.1.4'
N N 0.0311 0.0180 'International Tables Vol C Tables 4.2.6.8 and 6.1.1.4'
O O 0.0492 0.0322 'International Tables Vol C Tables 4.2.6.8 and 6.1.1.4'
Pd Pd 0.1215 3.9337 'International Tables Vol C Tables 4.2.6.8 and 6.1.1.4'

loop_
_geom_angle_atom_site_label_1
_geom_angle_atom_site_label_2
_geom_angle_atom_site_label_3
_geom_angle
_geom_angle_site_symmetry_1
_geom_angle_site_symmetry_3
N1C Pd1 O7C 81.33(13) . .
N1C Pd1 O8C 81.05(13) . .
O7C Pd1 O8C 162.36(12) . .
N1C Pd1 N3 178.84(17) . .
O7C Pd1 N3 99.33(13) . .
O8C Pd1 N3 98.31(13) . .
C6 N1 C2 120.5(5) . .
C6 N1 C7 120.9(4) . .
C2 N1 C7 118.6(5) . .
O2 C2 N3 120.7(5) . .
O2 C2 N1 120.2(6) . .
N3 C2 N1 119.1(5) . .
C4 N3 C2 121.1(4) . .
C4 N3 Pd1 122.7(4) . .
C2 N3 Pd1 116.2(4) . .
N4 C4 N3 119.2(5) . .
N4 C4 C5 120.9(6) . .
N3 C4 C5 119.9(6) . .
C4 N4 H4A 120.0 . .
C4 N4 H4B 120.0 . .
H4A N4 H4B 120.0 . .
C6 C5 C4 117.8(5) . .
C6 C5 H5 121.1 . .
C4 C5 H5 121.1 . .
C5 C6 N1 121.7(4) . .
C5 C6 H6 119.2 . .
N1 C6 H6 119.2 . .
N1 C7 H7A 109.5 . .
N1 C7 H7B 109.5 . .
H7A C7 H7B 109.5 . .
N1 C7 H7C 109.5 . .
H7A C7 H7C 109.5 . .
H7B C7 H7C 109.5 . .
C2C N1C C6C 123.7(4) . .
C2C N1C Pd1 118.3(3) . .
C6C N1C Pd1 118.0(3) . .
N1C C2C C3C 119.6(4) . .
N1C C2C C8C 111.9(3) . .
C3C C2C C8C 128.5(4) . .
C2C C3C C4C 118.7(4) . .
C2C C3C H3C 120.7 . .
C4C C3C H3C 120.7 . .
O4C C4C C5C 123.6(4) . .
O4C C4C C3C 116.5(4) . .
C5C C4C C3C 120.0(4) . .
C4C O4C H4C 109.5 . .
C6C C5C C4C 118.4(4) . .
C6C C5C H5C 120.8 . .
C4C C5C H5C 120.8 . .
N1C C6C C5C 119.6(4) . .
N1C C6C C7C 111.9(3) . .
C5C C6C C7C 128.5(4) . .
O7C' C7C O7C 124.6(4) . .
O7C' C7C C6C 119.8(4) . .
O7C C7C C6C 115.6(4) . .
C7C O7C Pd1 113.1(3) . .
O8C' C8C O8C 123.6(4) . .
O8C' C8C C2C 120.9(4) . .
O8C C8C C2C 115.5(4) . .
C8C O8C Pd1 113.2(3) . .
H1WA O1W H1WB 104(6) . .
H2WA O2W H2WB 120(8) . .

loop_
_geom_bond_atom_site_label_1
_geom_bond_atom_site_label_2
_geom_bond_distance
_geom_bond_site_symmetry_2
Pd1 N1C 1.913(3) .
Pd1 O7C 2.038(3) .
Pd1 O8C 2.044(3) .
Pd1 N3 2.061(4) .
N1 C6 1.352(7) .
N1 C2 1.382(6) .
N1 C7 1.499(7) .
C2 O2 1.227(7) .
C2 N3 1.349(8) .
N3 C4 1.339(8) .
C4 N4 1.317(8) .
C4 C5 1.434(7) .
N4 H4A 0.8800 .
N4 H4B 0.8800 .
C5 C6 1.332(8) .
C5 H5 0.9500 .
C6 H6 0.9500 .
C7 H7A 0.9800 .
C7 H7B 0.9800 .
C7 H7C 0.9800 .
N1C C2C 1.337(5) .
N1C C6C 1.340(5) .
C2C C3C 1.368(6) .
C2C C8C 1.512(6) .
C3C C4C 1.405(6) .
C3C H3C 0.9500 .
C4C O4C 1.324(5) .
C4C C5C 1.401(6) .
O4C H4C 0.8400 .
C5C C6C 1.374(5) .
C5C H5C 0.9500 .
C6C C7C 1.512(6) .
C7C O7C' 1.230(5) .
C7C O7C 1.302(5) .
C8C O8C' 1.227(5) .
C8C O8C 1.302(5) .
O1W H1WA 0.840(10) .
O1W H1WB 0.840(10) .
O2W H2WA 0.841(10) .
O2W H2WB 0.840(10) .

loop_
_geom_hbond_atom_site_label_D
_geom_hbond_atom_site_label_H
_geom_hbond_atom_site_label_A
_geom_hbond_distance_DH
_geom_hbond_distance_HA
_geom_hbond_distance_DA
_geom_hbond_angle_DHA
_geom_hbond_site_symmetry_A
_geom_hbond_publ_flag
N4 H4A O1W 0.88 2.07 2.872(6) 151.7 . yes
N4 H4B O31W 0.88 1.75 2.621(9) 168.7 . yes
O4C H4C O2W 0.84 1.75 2.574(5) 168.0 2 yes
O1W H1WA O8C' 0.840(10) 1.990(13) 2.827(4) 174(6) 2_565 yes
O1W H1WB O8C' 0.840(10) 2.06(2) 2.876(4) 164(6) 1_655 yes
O2W H2WA O7C' 0.841(10) 2.21(8) 2.668(5) 114(7) 1_455 yes
O2W H2WB O2 0.840(10) 1.94(3) 2.752(6) 162(8) . yes
O31W . O32W . . 2.695(13) . . yes
O31W . O2W . . 2.599(9) . 1_665 yes
O31W . O33W . . 2.658(19) . . yes
O32W . O2 . . 2.613(10) . 1_565 yes
